data_4308421
loop_
_publ_author_name
'Gao, Jian'
'Reibenspies, Joseph H.'
'Zingaro, Ralph A.'
'Woolley, F. Ross'
'Martell, Arthur E.'
'Clearfield, Abraham'

_publ_section_title
;
 Novel Chiral "Calixsalen" Macrocycle and Chiral Robson-type
 Macrocyclic Complexes
;
_journal_coden_ASTM INOCAJ
_journal_issue 2
_journal_name_full 'Inorganic Chemistry'
_journal_page_first 232
_journal_page_last 241
_journal_paper_doi 10.1021/ic049181m
_journal_volume 44
_journal_year 2005
_chemical_formula_sum 'C50 H44 Cl2 N6 Ni O10'
_chemical_formula_weight 1018.52
_space_group_IT_number 4
_symmetry_cell_setting monoclinic
_symmetry_space_group_name_Hall 'P 2yb'
_symmetry_space_group_name_H-M 'P 1 21 1'
_atom_sites_solution_hydrogens geom
_atom_sites_solution_primary direct
_atom_sites_solution_secondary difmap
_audit_creation_method SHELXL-97
_cell_angle_alpha 90.00
_cell_angle_beta 100.16(2)
_cell_angle_gamma 90.00
_cell_formula_units_Z 2
_cell_length_a 9.522(12)
_cell_length_b 16.60(2)
_cell_length_c 14.844(18)
_cell_measurement_reflns_used 993
_cell_measurement_temperature 110(2)
_cell_measurement_theta_max 24.01
_cell_measurement_theta_min 2.67
_cell_volume 2310(5)
_computing_cell_refinement 'Bruker SMART'
_computing_data_collection 'Bruker SMART'
_computing_data_reduction 'Bruker SAINT'
_computing_molecular_graphics 'Bruker SHELXTL'
_computing_publication_material 'Bruker SHELXTL'
_computing_structure_refinement 'SHELXL-97 (Sheldrick, 1997)'
_computing_structure_solution 'SHELXS-97 (Sheldrick, 1990)'
_diffrn_ambient_temperature 110(2)
_diffrn_measured_fraction_theta_full 0.951
_diffrn_measured_fraction_theta_max 0.951
_diffrn_measurement_device_type 'CCD area detector'
_diffrn_measurement_method 'phi and omega scans'
_diffrn_radiation_monochromator graphite
_diffrn_radiation_source 'fine-focus sealed tube'
_diffrn_radiation_type MoK\a
_diffrn_radiation_wavelength 0.71073
_diffrn_reflns_av_R_equivalents 0.0657
_diffrn_reflns_av_sigmaI/netI 0.1059
_diffrn_reflns_limit_h_max 12
_diffrn_reflns_limit_h_min -11
_diffrn_reflns_limit_k_max 22
_diffrn_reflns_limit_k_min -22
_diffrn_reflns_limit_l_max 19
_diffrn_reflns_limit_l_min -19
_diffrn_reflns_number 22988
_diffrn_reflns_theta_full 28.53
_diffrn_reflns_theta_max 28.53
_diffrn_reflns_theta_min 1.39
_exptl_absorpt_coefficient_mu 0.604
_exptl_absorpt_correction_T_max 0.8888
_exptl_absorpt_correction_T_min 0.8397
_exptl_absorpt_correction_type multi-scan
_exptl_absorpt_process_details sadabs
_exptl_crystal_colour yellow
_exptl_crystal_density_diffrn 1.464
_exptl_crystal_density_meas 0
_exptl_crystal_density_method 'not measured'
_exptl_crystal_description block
_exptl_crystal_F_000 1056
_exptl_crystal_size_max 0.30
_exptl_crystal_size_mid 0.20
_exptl_crystal_size_min 0.20
_refine_diff_density_max 1.031
_refine_diff_density_min -0.760
_refine_diff_density_rms 0.095
_refine_ls_abs_structure_details 'Flack H D (1983), Acta Cryst. A39, 876-881'
_refine_ls_abs_structure_Flack 0.00(2)
_refine_ls_extinction_coef 0.0050(7)
_refine_ls_extinction_expression Fc^*^=kFc[1+0.001xFc^2^\l^3^/sin(2\q)]^-1/4^
_refine_ls_extinction_method SHELXL
_refine_ls_goodness_of_fit_ref 1.060
_refine_ls_hydrogen_treatment mixed
_refine_ls_matrix_type full
_refine_ls_number_parameters 636
_refine_ls_number_reflns 10704
_refine_ls_number_restraints 1
_refine_ls_restrained_S_all 1.060
_refine_ls_R_factor_all 0.0888
_refine_ls_R_factor_gt 0.0662
_refine_ls_shift/su_max 0.049
_refine_ls_shift/su_mean 0.007
_refine_ls_structure_factor_coef Fsqd
_refine_ls_weighting_details 'calc w=1/[\s^2^(Fo^2^)+(0.0671P)^2^+1.0774P] where P=(Fo^2^+2Fc^2^)/3'
_refine_ls_weighting_scheme calc
_refine_ls_wR_factor_gt 0.1482
_refine_ls_wR_factor_ref 0.1566
_reflns_number_gt 8233
_reflns_number_total 10704
_reflns_threshold_expression >2sigma(I)
_cod_data_source_file ic049181msi20040623_010550.cif
_cod_data_source_block am170
_cod_depositor_comments
;
The following automatic conversions were performed:
'_symmetry_cell_setting' value 'Monoclinic' changed to 'monoclinic'
according to '/home/saulius/struct/CIF-dictionaries/cif_core.dic'
dictionary named 'cif_core.dic' version 2.4.1 from 2010-06-29.

Automatic conversion script
Id: cif_fix_enum 1527 2010-12-29 10:47:43Z saulius 
;
_cod_database_code 4308421

loop_
_symmetry_equiv_pos_as_xyz
'x, y, z'
'-x, y+1/2, -z'

loop_
_atom_site_label
_atom_site_type_symbol
_atom_site_fract_x
_atom_site_fract_y
_atom_site_fract_z
_atom_site_U_iso_or_equiv
_atom_site_adp_type
_atom_site_occupancy
_atom_site_symmetry_multiplicity
_atom_site_calc_flag
_atom_site_refinement_flags
_atom_site_disorder_assembly
_atom_site_disorder_group
Ni1 Ni -0.04070(7) 0.15720(4) 0.66934(4) 0.00899(19) Uani 0.771(2) 1 d P A -1
Ni1A Ni 0.0546(2) 0.24286(13) 0.82102(15) 0.0070(7) Uani 0.229(2) 1 d P A -2
Cl1 Cl 0.28601(15) 0.09448(7) 0.11079(8) 0.0286(3) Uani 1 1 d . . .
Cl2 Cl 0.80432(17) 0.29599(7) 0.39072(9) 0.0350(3) Uani 1 1 d . . .
O1 O 0.1313(4) 0.18388(19) 0.7403(2) 0.0196(7) Uani 1 1 d . . .
O2 O -0.1136(3) 0.22115(19) 0.7511(2) 0.0199(7) Uani 1 1 d . . .
O3 O 0.3761(5) 0.1233(2) 0.1921(3) 0.0460(12) Uani 1 1 d . . .
O4 O 0.3504(5) 0.1098(2) 0.0326(3) 0.0445(11) Uani 1 1 d . . .
O5 O 0.1499(5) 0.1364(2) 0.1013(3) 0.0471(11) Uani 1 1 d . . .
O6 O 0.2624(5) 0.0100(2) 0.1193(3) 0.0405(10) Uani 1 1 d . . .
O7 O 0.6655(6) 0.2608(3) 0.3867(5) 0.0801(18) Uani 1 1 d . . .
O8 O 0.8626(7) 0.2633(3) 0.3164(4) 0.0849(19) Uani 1 1 d . . .
O9 O 0.7941(6) 0.3809(2) 0.3805(3) 0.0514(13) Uani 1 1 d . . .
O10 O 0.8977(8) 0.2722(3) 0.4728(4) 0.103(3) Uani 1 1 d . . .
N1 N 0.2380(5) 0.2702(2) 0.8822(3) 0.0205(9) Uani 1 1 d . . .
N2 N -0.0369(4) 0.3007(3) 0.9039(3) 0.0208(9) Uani 1 1 d . . .
N3 N -0.2179(4) 0.1394(2) 0.5958(2) 0.0148(8) Uani 1 1 d . . .
N4 N 0.0392(4) 0.0853(2) 0.5976(3) 0.0170(8) Uani 1 1 d . . .
N5 N 0.3026(8) 0.1961(4) 0.4859(4) 0.078(2) Uani 1 1 d . . .
N6 N 0.7505(9) 0.1982(5) 0.0112(5) 0.103(3) Uani 1 1 d . . .
C1 C 0.2554(5) 0.1471(3) 0.7474(3) 0.0158(9) Uani 1 1 d . A .
C2 C 0.3688(5) 0.1657(3) 0.8208(3) 0.0160(9) Uani 1 1 d . . .
C3 C 0.5001(5) 0.1233(3) 0.8304(3) 0.0181(10) Uani 1 1 d . A .
H3 H 0.5735 0.1353 0.8807 0.022 Uiso 1 1 calc R . .
C4 C 0.5236(5) 0.0648(3) 0.7682(3) 0.0182(10) Uani 1 1 d . . .
C5 C 0.4157(5) 0.0485(3) 0.6968(3) 0.0200(10) Uani 1 1 d . A .
H5 H 0.4314 0.0089 0.6535 0.024 Uiso 1 1 calc R . .
C6 C 0.2804(5) 0.0881(3) 0.6839(3) 0.0162(9) Uani 1 1 d . . .
C7 C 0.6622(6) 0.0207(3) 0.7818(4) 0.0264(12) Uani 1 1 d . A .
H7A H 0.6447 -0.0366 0.7686 0.040 Uiso 1 1 calc R . .
H7B H 0.7108 0.0272 0.8453 0.040 Uiso 1 1 calc R . .
H7C H 0.7223 0.0427 0.7405 0.040 Uiso 1 1 calc R . .
C8 C 0.3528(5) 0.2271(3) 0.8865(3) 0.0200(10) Uani 1 1 d . A .
H8 H 0.4299 0.2367 0.9354 0.024 Uiso 1 1 calc R . .
C9 C 0.2137(5) 0.3369(3) 0.9450(3) 0.0192(10) Uani 1 1 d . A .
H9 H 0.1934 0.3865 0.9068 0.023 Uiso 1 1 calc R . .
C10 C 0.3459(5) 0.3544(3) 1.0174(3) 0.0203(10) Uani 1 1 d . . .
C11 C 0.4377(6) 0.4169(3) 1.0022(3) 0.0248(11) Uani 1 1 d . A .
H11 H 0.4155 0.4499 0.9494 0.030 Uiso 1 1 calc R . .
C12 C 0.5608(6) 0.4300(3) 1.0649(4) 0.0300(13) Uani 1 1 d . . .
H12 H 0.6248 0.4716 1.0547 0.036 Uiso 1 1 calc R A .
C13 C 0.5916(6) 0.3822(3) 1.1436(4) 0.0306(13) Uani 1 1 d . A .
H13 H 0.6769 0.3908 1.1864 0.037 Uiso 1 1 calc R . .
C14 C 0.4997(5) 0.3237(3) 1.1585(3) 0.0266(12) Uani 1 1 d . . .
H14 H 0.5199 0.2925 1.2129 0.032 Uiso 1 1 calc R A .
C15 C 0.3769(5) 0.3082(3) 1.0961(3) 0.0244(11) Uani 1 1 d . A .
H15 H 0.3142 0.2663 1.1072 0.029 Uiso 1 1 calc R . .
C16 C 0.0772(5) 0.3171(3) 0.9836(3) 0.0172(10) Uani 1 1 d . A .
H16 H 0.0951 0.2661 1.0197 0.021 Uiso 1 1 calc R . .
C17 C 0.0370(5) 0.3804(3) 1.0458(3) 0.0210(10) Uani 1 1 d . . .
C18 C 0.0273(6) 0.4621(3) 1.0206(3) 0.0288(12) Uani 1 1 d . A .
H18 H 0.0469 0.4782 0.9627 0.035 Uiso 1 1 calc R . .
C19 C -0.0108(6) 0.5194(3) 1.0803(4) 0.0329(14) Uani 1 1 d . . .
H19 H -0.0174 0.5745 1.0630 0.039 Uiso 1 1 calc R A .
C20 C -0.0392(6) 0.4963(4) 1.1647(4) 0.0426(17) Uani 1 1 d . A .
H20 H -0.0670 0.5355 1.2046 0.051 Uiso 1 1 calc R . .
C21 C -0.0276(6) 0.4175(4) 1.1910(4) 0.0387(15) Uani 1 1 d . . .
H21 H -0.0439 0.4026 1.2501 0.046 Uiso 1 1 calc R A .
C22 C 0.0081(6) 0.3585(4) 1.1316(3) 0.0283(12) Uani 1 1 d . A .
H22 H 0.0126 0.3035 1.1496 0.034 Uiso 1 1 calc R . .
C23 C -0.1661(5) 0.3286(3) 0.8905(3) 0.0174(10) Uani 1 1 d . A .
H23 H -0.1924 0.3634 0.9355 0.021 Uiso 1 1 calc R . .
C24 C -0.2720(5) 0.3099(3) 0.8112(3) 0.0172(10) Uani 1 1 d . . .
C25 C -0.2413(5) 0.2539(3) 0.7455(3) 0.0165(10) Uani 1 1 d . A .
C26 C -0.3537(5) 0.2365(3) 0.6708(3) 0.0157(9) Uani 1 1 d . . .
C27 C -0.4841(5) 0.2746(3) 0.6644(3) 0.0171(10) Uani 1 1 d . A .
H27 H -0.5581 0.2611 0.6150 0.021 Uiso 1 1 calc R . .
C28 C -0.5114(5) 0.3320(3) 0.7276(3) 0.0186(10) Uani 1 1 d . . .
C29 C -0.4039(5) 0.3475(3) 0.8010(3) 0.0192(10) Uani 1 1 d . A .
H29 H -0.4209 0.3852 0.8460 0.023 Uiso 1 1 calc R . .
C30 C -0.6542(5) 0.3758(3) 0.7137(3) 0.0225(11) Uani 1 1 d . A .
H30A H -0.6666 0.4017 0.7710 0.034 Uiso 1 1 calc R . .
H30B H -0.7315 0.3371 0.6950 0.034 Uiso 1 1 calc R . .
H30C H -0.6563 0.4168 0.6659 0.034 Uiso 1 1 calc R . .
C31 C -0.3343(5) 0.1786(3) 0.6008(3) 0.0178(10) Uani 1 1 d . A .
H31 H -0.4143 0.1684 0.5542 0.021 Uiso 1 1 calc R . .
C32 C -0.2095(5) 0.0898(3) 0.5117(3) 0.0155(9) Uani 1 1 d . A .
H32 H -0.2025 0.1274 0.4600 0.019 Uiso 1 1 calc R . .
C33 C -0.3397(5) 0.0384(3) 0.4847(3) 0.0177(10) Uani 1 1 d . . .
C34 C -0.3664(5) -0.0300(3) 0.5336(3) 0.0224(11) Uani 1 1 d . A .
H34 H -0.2985 -0.0468 0.5850 0.027 Uiso 1 1 calc R . .
C35 C -0.4920(6) -0.0741(3) 0.5077(4) 0.0259(11) Uani 1 1 d . . .
H35 H -0.5075 -0.1214 0.5406 0.031 Uiso 1 1 calc R A .
C36 C -0.5923(6) -0.0502(3) 0.4359(3) 0.0272(12) Uani 1 1 d . A .
H36 H -0.6791 -0.0792 0.4201 0.033 Uiso 1 1 calc R . .
C37 C -0.5668(6) 0.0160(3) 0.3869(4) 0.0303(13) Uani 1 1 d . . .
H37 H -0.6367 0.0327 0.3366 0.036 Uiso 1 1 calc R A .
C38 C -0.4394(6) 0.0602(3) 0.4092(3) 0.0250(11) Uani 1 1 d . A .
H38 H -0.4219 0.1048 0.3726 0.030 Uiso 1 1 calc R . .
C39 C -0.0701(5) 0.0400(3) 0.5323(3) 0.0179(10) Uani 1 1 d . A .
H39 H -0.0917 -0.0109 0.5632 0.022 Uiso 1 1 calc R . .
C40 C -0.0230(5) 0.0171(3) 0.4433(3) 0.0196(10) Uani 1 1 d . . .
C41 C 0.0087(5) 0.0742(3) 0.3825(3) 0.0219(11) Uani 1 1 d . A .
H41 H 0.0037 0.1297 0.3972 0.026 Uiso 1 1 calc R . .
C42 C 0.0472(6) 0.0524(3) 0.3014(3) 0.0284(12) Uani 1 1 d . . .
H42 H 0.0699 0.0926 0.2607 0.034 Uiso 1 1 calc R A .
C43 C 0.0530(6) -0.0276(4) 0.2789(4) 0.0347(14) Uani 1 1 d . A .
H43 H 0.0785 -0.0425 0.2221 0.042 Uiso 1 1 calc R . .
C44 C 0.0222(6) -0.0866(3) 0.3383(4) 0.0324(13) Uani 1 1 d . . .
H44 H 0.0279 -0.1418 0.3227 0.039 Uiso 1 1 calc R A .
C45 C -0.0166(5) -0.0655(3) 0.4197(3) 0.0234(11) Uani 1 1 d . A .
H45 H -0.0391 -0.1059 0.4601 0.028 Uiso 1 1 calc R . .
C46 C 0.1696(5) 0.0619(3) 0.6092(3) 0.0174(10) Uani 1 1 d . A .
H46 H 0.1956 0.0250 0.5661 0.021 Uiso 1 1 calc R . .
C47 C 0.2743(8) 0.2259(4) 0.4156(5) 0.0502(18) Uani 1 1 d . . .
C48 C 0.2448(11) 0.2607(5) 0.3273(4) 0.072(3) Uani 1 1 d . . .
H48A H 0.3330 0.2637 0.3019 0.108 Uiso 1 1 calc R . .
H48B H 0.2064 0.3151 0.3314 0.108 Uiso 1 1 calc R . .
H48C H 0.1747 0.2276 0.2873 0.108 Uiso 1 1 calc R . .
C49 C 0.7385(7) 0.1679(4) 0.0787(4) 0.0480(17) Uani 1 1 d . . .
C50 C 0.7194(8) 0.1287(4) 0.1624(5) 0.0544(19) Uani 1 1 d . . .
H50A H 0.7941 0.0880 0.1791 0.082 Uiso 1 1 calc R . .
H50B H 0.6256 0.1026 0.1535 0.082 Uiso 1 1 calc R . .
H50C H 0.7256 0.1687 0.2114 0.082 Uiso 1 1 calc R . .

loop_
_atom_site_aniso_label
_atom_site_aniso_U_11
_atom_site_aniso_U_22
_atom_site_aniso_U_33
_atom_site_aniso_U_23
_atom_site_aniso_U_13
_atom_site_aniso_U_12
Ni1 0.0085(4) 0.0072(3) 0.0101(3) -0.0024(3) -0.0013(2) 0.0002(3)
Ni1A 0.0047(13) 0.0069(12) 0.0078(12) -0.0012(8) -0.0028(8) 0.0054(9)
Cl1 0.0411(8) 0.0170(6) 0.0247(6) 0.0021(5) -0.0020(5) 0.0009(5)
Cl2 0.0497(9) 0.0156(6) 0.0353(7) 0.0019(5) -0.0039(6) -0.0014(6)
O1 0.0162(18) 0.0166(17) 0.0235(17) -0.0042(13) -0.0030(14) 0.0039(13)
O2 0.0112(17) 0.0232(18) 0.0234(17) -0.0018(14) -0.0020(13) 0.0031(14)
O3 0.066(3) 0.035(2) 0.029(2) -0.0027(17) -0.014(2) -0.011(2)
O4 0.070(3) 0.030(2) 0.036(2) -0.0039(17) 0.018(2) -0.011(2)
O5 0.044(3) 0.030(2) 0.062(3) 0.0108(19) -0.005(2) 0.0107(19)
O6 0.051(3) 0.0159(19) 0.050(2) 0.0045(17) -0.002(2) -0.0018(18)
O7 0.053(3) 0.043(3) 0.141(5) 0.028(3) 0.007(3) -0.005(3)
O8 0.116(5) 0.037(3) 0.114(5) -0.014(3) 0.052(4) 0.018(3)
O9 0.093(4) 0.016(2) 0.047(3) 0.0026(18) 0.017(3) 0.009(2)
O10 0.168(7) 0.043(3) 0.068(4) 0.024(3) -0.062(4) -0.044(4)
N1 0.026(2) 0.016(2) 0.0183(19) -0.0002(15) 0.0003(17) -0.0010(17)
N2 0.020(2) 0.025(2) 0.0154(19) -0.0003(17) -0.0031(16) 0.0055(18)
N3 0.020(2) 0.0067(19) 0.0175(18) 0.0001(13) 0.0017(15) 0.0029(14)
N4 0.022(2) 0.0072(18) 0.0196(19) -0.0004(15) -0.0010(16) -0.0048(16)
N5 0.092(6) 0.082(5) 0.047(4) 0.005(3) -0.024(4) -0.038(4)
N6 0.122(7) 0.127(7) 0.050(4) 0.016(4) -0.011(4) -0.094(6)
C1 0.020(2) 0.009(2) 0.019(2) 0.0000(17) 0.0059(17) -0.0033(19)
C2 0.016(2) 0.012(2) 0.018(2) 0.0056(18) -0.0028(16) 0.0007(19)
C3 0.013(2) 0.021(2) 0.018(2) 0.0025(18) -0.0024(18) -0.0007(18)
C4 0.015(3) 0.018(2) 0.022(2) 0.0060(18) 0.0038(19) 0.0017(19)
C5 0.028(3) 0.015(2) 0.019(2) -0.0008(18) 0.005(2) 0.002(2)
C6 0.019(3) 0.019(2) 0.012(2) -0.0062(18) 0.0037(17) -0.0026(19)
C7 0.021(3) 0.026(3) 0.030(3) 0.002(2) 0.001(2) 0.002(2)
C8 0.017(3) 0.018(2) 0.024(2) -0.0036(19) 0.0012(19) -0.006(2)
C9 0.025(3) 0.016(2) 0.014(2) -0.0039(18) -0.0017(19) -0.003(2)
C10 0.020(3) 0.017(2) 0.024(2) -0.0077(18) 0.003(2) -0.006(2)
C11 0.030(3) 0.021(2) 0.024(3) -0.009(2) 0.008(2) -0.002(2)
C12 0.024(3) 0.022(3) 0.045(3) -0.013(2) 0.010(2) -0.013(2)
C13 0.021(3) 0.036(3) 0.033(3) -0.019(2) 0.000(2) -0.004(2)
C14 0.022(3) 0.027(3) 0.026(3) -0.009(2) -0.007(2) 0.005(2)
C15 0.022(3) 0.020(2) 0.029(3) -0.003(2) -0.003(2) 0.000(2)
C16 0.017(2) 0.016(2) 0.018(2) -0.0073(17) 0.0020(18) 0.0001(18)
C17 0.014(3) 0.027(3) 0.021(2) -0.004(2) -0.0006(19) -0.004(2)
C18 0.030(3) 0.026(3) 0.026(3) -0.001(2) -0.008(2) 0.006(2)
C19 0.026(3) 0.028(3) 0.036(3) -0.014(2) -0.018(2) 0.009(2)
C20 0.018(3) 0.069(5) 0.036(3) -0.030(3) -0.008(2) 0.005(3)
C21 0.029(3) 0.068(5) 0.020(3) -0.014(3) 0.006(2) -0.019(3)
C22 0.022(3) 0.042(3) 0.020(2) -0.005(2) -0.001(2) -0.007(2)
C23 0.019(3) 0.015(2) 0.019(2) -0.0058(18) 0.0074(19) -0.0022(19)
C24 0.020(3) 0.013(2) 0.018(2) 0.0049(17) 0.0006(19) -0.0007(19)
C25 0.016(3) 0.014(2) 0.018(2) 0.0032(17) -0.0006(18) -0.0030(18)
C26 0.017(2) 0.012(2) 0.016(2) -0.0022(16) -0.0046(18) 0.0010(18)
C27 0.013(2) 0.019(2) 0.018(2) -0.0008(17) -0.0005(18) -0.0077(18)
C28 0.014(2) 0.014(2) 0.027(2) 0.0053(19) 0.0026(19) 0.0027(18)
C29 0.025(3) 0.011(2) 0.022(2) -0.0005(18) 0.006(2) -0.0017(19)
C30 0.017(3) 0.027(3) 0.023(2) 0.000(2) 0.003(2) 0.006(2)
C31 0.020(3) 0.017(2) 0.016(2) -0.0002(17) 0.0012(19) 0.0005(19)
C32 0.010(2) 0.024(2) 0.0117(19) -0.0018(18) 0.0003(16) 0.0061(19)
C33 0.019(3) 0.015(2) 0.020(2) -0.0036(17) 0.0035(19) 0.0039(19)
C34 0.020(3) 0.024(3) 0.022(2) -0.007(2) 0.000(2) -0.001(2)
C35 0.026(3) 0.021(3) 0.033(3) -0.006(2) 0.010(2) -0.005(2)
C36 0.017(3) 0.033(3) 0.031(3) -0.015(2) 0.000(2) -0.005(2)
C37 0.021(3) 0.039(3) 0.027(3) -0.013(2) -0.007(2) -0.001(2)
C38 0.033(3) 0.021(2) 0.019(2) -0.0027(19) -0.003(2) -0.002(2)
C39 0.020(3) 0.009(2) 0.022(2) -0.0002(17) -0.0037(19) 0.0004(18)
C40 0.017(3) 0.021(3) 0.019(2) -0.0105(19) -0.0039(19) 0.000(2)
C41 0.021(3) 0.019(2) 0.025(2) -0.0074(19) 0.002(2) -0.001(2)
C42 0.022(3) 0.039(3) 0.024(2) 0.001(2) 0.002(2) -0.001(2)
C43 0.015(3) 0.059(4) 0.025(3) -0.022(3) -0.009(2) 0.007(3)
C44 0.022(3) 0.027(3) 0.045(3) -0.024(3) -0.001(2) 0.001(2)
C45 0.014(3) 0.021(3) 0.032(3) -0.006(2) -0.005(2) 0.0009(19)
C46 0.017(3) 0.016(2) 0.019(2) -0.0045(18) 0.0025(19) -0.0013(19)
C47 0.050(4) 0.047(4) 0.045(4) 0.001(3) -0.014(3) -0.017(3)
C48 0.128(8) 0.056(5) 0.029(3) -0.004(3) 0.009(4) 0.004(5)
C49 0.048(4) 0.050(4) 0.039(3) 0.005(3) -0.012(3) -0.022(3)
C50 0.056(5) 0.052(4) 0.049(4) 0.003(3) -0.009(3) 0.005(3)

loop_
_atom_type_symbol
_atom_type_description
_atom_type_scat_dispersion_real
_atom_type_scat_dispersion_imag
_atom_type_scat_source
C C 0.0033 0.0016 'International Tables Vol C Tables 4.2.6.8 and 6.1.1.4'
H H 0.0000 0.0000 'International Tables Vol C Tables 4.2.6.8 and 6.1.1.4'
N N 0.0061 0.0033 'International Tables Vol C Tables 4.2.6.8 and 6.1.1.4'
O O 0.0106 0.0060 'International Tables Vol C Tables 4.2.6.8 and 6.1.1.4'
Cl Cl 0.1484 0.1585 'International Tables Vol C Tables 4.2.6.8 and 6.1.1.4'
Ni Ni 0.3393 1.1124 'International Tables Vol C Tables 4.2.6.8 and 6.1.1.4'

loop_
_geom_angle_atom_site_label_1
_geom_angle_atom_site_label_2
_geom_angle_atom_site_label_3
_geom_angle
_geom_angle_site_symmetry_1
_geom_angle_site_symmetry_3
_geom_angle_publ_flag
O2 Ni1 O1 83.37(16) . . ?
O2 Ni1 N4 173.76(16) . . ?
O1 Ni1 N4 94.02(17) . . ?
O2 Ni1 N3 94.01(17) . . ?
O1 Ni1 N3 175.15(16) . . ?
N4 Ni1 N3 88.99(18) . . ?
O2 Ni1A O1 86.03(19) . . ?
O2 Ni1A N1 173.4(2) . . ?
O1 Ni1A N1 90.1(2) . . ?
O2 Ni1A N2 90.7(2) . . ?
O1 Ni1A N2 176.2(2) . . ?
N1 Ni1A N2 93.4(2) . . ?
O4 Cl1 O6 110.1(3) . . ?
O4 Cl1 O3 110.3(3) . . ?
O6 Cl1 O3 109.4(2) . . ?
O4 Cl1 O5 109.8(3) . . ?
O6 Cl1 O5 109.0(3) . . ?
O3 Cl1 O5 108.2(3) . . ?
O9 Cl2 O8 108.9(3) . . ?
O9 Cl2 O10 112.6(3) . . ?
O8 Cl2 O10 106.6(4) . . ?
O9 Cl2 O7 110.8(3) . . ?
O8 Cl2 O7 107.1(4) . . ?
O10 Cl2 O7 110.6(4) . . ?
C1 O1 Ni1A 131.5(3) . . ?
C1 O1 Ni1 129.0(3) . . ?
Ni1A O1 Ni1 95.01(18) . . ?
C25 O2 Ni1A 132.5(3) . . ?
C25 O2 Ni1 130.3(3) . . ?
Ni1A O2 Ni1 95.51(18) . . ?
C8 N1 C9 126.8(4) . . ?
C8 N1 Ni1A 126.5(3) . . ?
C9 N1 Ni1A 104.4(3) . . ?
C23 N2 C16 126.7(4) . . ?
C23 N2 Ni1A 128.0(3) . . ?
C16 N2 Ni1A 104.8(3) . . ?
C31 N3 C32 119.4(4) . . ?
C31 N3 Ni1 125.5(3) . . ?
C32 N3 Ni1 113.3(3) . . ?
C46 N4 C39 118.9(4) . . ?
C46 N4 Ni1 127.1(3) . . ?
C39 N4 Ni1 112.8(3) . . ?
O1 C1 C6 121.6(4) . . ?
O1 C1 C2 120.6(4) . . ?
C6 C1 C2 117.8(4) . . ?
C3 C2 C1 120.3(4) . . ?
C3 C2 C8 118.7(4) . . ?
C1 C2 C8 121.0(4) . . ?
C4 C3 C2 121.6(4) . . ?
C5 C4 C3 117.8(4) . . ?
C5 C4 C7 122.4(5) . . ?
C3 C4 C7 119.8(4) . . ?
C4 C5 C6 123.4(4) . . ?
C1 C6 C5 119.0(4) . . ?
C1 C6 C46 122.1(4) . . ?
C5 C6 C46 118.7(4) . . ?
N1 C8 C2 123.1(4) . . ?
N1 C9 C10 112.4(4) . . ?
N1 C9 C16 107.9(4) . . ?
C10 C9 C16 114.9(4) . . ?
C15 C10 C11 119.9(5) . . ?
C15 C10 C9 120.9(4) . . ?
C11 C10 C9 119.2(4) . . ?
C12 C11 C10 119.3(5) . . ?
C11 C12 C13 120.1(5) . . ?
C14 C13 C12 119.9(5) . . ?
C13 C14 C15 121.3(5) . . ?
C14 C15 C10 119.5(5) . . ?
N2 C16 C17 113.0(4) . . ?
N2 C16 C9 106.8(4) . . ?
C17 C16 C9 113.9(4) . . ?
C22 C17 C18 118.6(5) . . ?
C22 C17 C16 119.6(5) . . ?
C18 C17 C16 121.7(4) . . ?
C19 C18 C17 120.2(5) . . ?
C20 C19 C18 120.1(6) . . ?
C21 C20 C19 120.5(5) . . ?
C20 C21 C22 120.5(5) . . ?
C17 C22 C21 120.0(5) . . ?
N2 C23 C24 123.8(4) . . ?
C29 C24 C25 120.9(4) . . ?
C29 C24 C23 118.8(4) . . ?
C25 C24 C23 120.3(4) . . ?
O2 C25 C24 121.8(4) . . ?
O2 C25 C26 121.4(4) . . ?
C24 C25 C26 116.8(4) . . ?
C27 C26 C25 120.1(4) . . ?
C27 C26 C31 118.7(4) . . ?
C25 C26 C31 121.1(4) . . ?
C26 C27 C28 122.6(4) . . ?
C29 C28 C27 117.2(4) . . ?
C29 C28 C30 122.5(4) . . ?
C27 C28 C30 120.2(4) . . ?
C28 C29 C24 122.2(4) . . ?
N3 C31 C26 126.3(4) . . ?
C33 C32 N3 111.7(4) . . ?
C33 C32 C39 112.8(4) . . ?
N3 C32 C39 107.2(3) . . ?
C38 C33 C34 118.2(4) . . ?
C38 C33 C32 118.9(4) . . ?
C34 C33 C32 122.8(4) . . ?
C33 C34 C35 120.6(5) . . ?
C36 C35 C34 120.8(5) . . ?
C35 C36 C37 119.2(5) . . ?
C36 C37 C38 121.5(5) . . ?
C33 C38 C37 119.6(5) . . ?
N4 C39 C40 114.3(4) . . ?
N4 C39 C32 109.6(4) . . ?
C40 C39 C32 109.6(4) . . ?
C41 C40 C45 118.6(4) . . ?
C41 C40 C39 122.0(4) . . ?
C45 C40 C39 119.3(4) . . ?
C42 C41 C40 121.2(5) . . ?
C43 C42 C41 119.9(5) . . ?
C42 C43 C44 120.5(5) . . ?
C45 C44 C43 120.1(5) . . ?
C44 C45 C40 119.7(5) . . ?
N4 C46 C6 124.5(4) . . ?
N5 C47 C48 177.2(10) . . ?
N6 C49 C50 178.3(7) . . ?

loop_
_geom_bond_atom_site_label_1
_geom_bond_atom_site_label_2
_geom_bond_distance
_geom_bond_site_symmetry_2
_geom_bond_publ_flag
Ni1 O2 1.838(4) . ?
Ni1 O1 1.839(4) . ?
Ni1 N4 1.851(4) . ?
Ni1 N3 1.864(4) . ?
Ni1A O2 1.785(4) . ?
Ni1A O1 1.799(4) . ?
Ni1A N1 1.876(5) . ?
Ni1A N2 1.891(5) . ?
Cl1 O4 1.429(4) . ?
Cl1 O6 1.430(4) . ?
Cl1 O3 1.434(4) . ?
Cl1 O5 1.456(5) . ?
Cl2 O9 1.420(4) . ?
Cl2 O8 1.426(6) . ?
Cl2 O10 1.432(5) . ?
Cl2 O7 1.437(6) . ?
O1 C1 1.317(6) . ?
O2 C25 1.322(6) . ?
N1 C8 1.298(6) . ?
N1 C9 1.492(6) . ?
N2 C23 1.296(6) . ?
N2 C16 1.484(6) . ?
N3 C31 1.298(6) . ?
N3 C32 1.510(6) . ?
N4 C46 1.283(6) . ?
N4 C39 1.493(6) . ?
N5 C47 1.144(9) . ?
N6 C49 1.146(8) . ?
C1 C6 1.409(6) . ?
C1 C2 1.426(6) . ?
C2 C3 1.420(7) . ?
C2 C8 1.438(7) . ?
C3 C4 1.386(7) . ?
C4 C5 1.366(7) . ?
C4 C7 1.491(7) . ?
C5 C6 1.428(7) . ?
C6 C46 1.455(6) . ?
C9 C10 1.532(6) . ?
C9 C16 1.546(7) . ?
C10 C15 1.385(7) . ?
C10 C11 1.401(7) . ?
C11 C12 1.379(8) . ?
C12 C13 1.399(8) . ?
C13 C14 1.352(8) . ?
C14 C15 1.381(7) . ?
C16 C17 1.492(6) . ?
C17 C22 1.398(7) . ?
C17 C18 1.406(7) . ?
C18 C19 1.391(7) . ?
C19 C20 1.381(9) . ?
C20 C21 1.363(10) . ?
C21 C22 1.399(8) . ?
C23 C24 1.442(6) . ?
C24 C29 1.387(7) . ?
C24 C25 1.415(7) . ?
C25 C26 1.428(6) . ?
C26 C27 1.381(7) . ?
C26 C31 1.450(6) . ?
C27 C28 1.394(7) . ?
C28 C29 1.381(7) . ?
C28 C30 1.523(7) . ?
C32 C33 1.501(7) . ?
C32 C39 1.548(6) . ?
C33 C38 1.384(7) . ?
C33 C34 1.395(7) . ?
C34 C35 1.398(7) . ?
C35 C36 1.358(8) . ?
C36 C37 1.364(8) . ?
C37 C38 1.406(7) . ?
C39 C40 1.517(7) . ?
C40 C41 1.378(7) . ?
C40 C45 1.420(7) . ?
C41 C42 1.368(7) . ?
C42 C43 1.373(8) . ?
C43 C44 1.384(9) . ?
C44 C45 1.369(8) . ?
C47 C48 1.414(10) . ?
C49 C50 1.442(9) . ?
